data_2234657
loop_
_publ_author_name
'Fun, Hoong-Kun'
'Chia, Tze Shyang'
'Archana, Sivasubramanian'
'Dinesh, Murugan'
'Ponnuswamy, Alagusundaram'

_publ_section_title
;
 Dimethyl
 1-(3-hydroxy-2-iodo-1-phenylpropyl)-1<i>H</i>-1,2,3-triazole-4,5-dicarboxylate
;
_journal_coeditor_code HB6752
_journal_issue 5
_journal_name_full 'Acta Crystallographica Section E'
_journal_page_first o1559
_journal_paper_doi 10.1107/S1600536812018193
_journal_volume 68
_journal_year 2012
_chemical_formula_iupac 'C15 H16 I N3 O5'
_chemical_formula_moiety 'C15 H16 I N3 O5'
_chemical_formula_sum 'C15 H16 I N3 O5'
_chemical_formula_weight 445.21
_chemical_name_systematic
;
Dimethyl
1-(3-hydroxy-2-iodo-1-phenylpropyl)-1<i>H</i>-1,2,3-triazole-4,5-dicarboxylate
;
_space_group_IT_number 2
_symmetry_cell_setting triclinic
_symmetry_space_group_name_Hall '-P 1'
_symmetry_space_group_name_H-M 'P -1'
_atom_sites_solution_hydrogens geom
_atom_sites_solution_primary direct
_atom_sites_solution_secondary difmap
_audit_creation_method SHELXL-97
_cell_angle_alpha 106.4260(10)
_cell_angle_beta 91.7980(10)
_cell_angle_gamma 98.6060(10)
_cell_formula_units_Z 2
_cell_length_a 8.0504(3)
_cell_length_b 9.6941(4)
_cell_length_c 11.1893(4)
_cell_measurement_reflns_used 9309
_cell_measurement_temperature 100.0(10)
_cell_measurement_theta_max 32.60
_cell_measurement_theta_min 2.22
_cell_volume 825.65(5)
_computing_cell_refinement 'SAINT (Bruker, 2009)'
_computing_data_collection 'APEX2 (Bruker, 2009)'
_computing_data_reduction 'SAINT (Bruker, 2009)'
_computing_molecular_graphics 'SHELXTL (Sheldrick, 2008)'
_computing_publication_material
;
SHELXTL (Sheldrick, 2008) and PLATON (Spek, 2009)
;
_computing_structure_refinement 'SHELXTL (Sheldrick, 2008)'
_computing_structure_solution 'SHELXTL (Sheldrick, 2008)'
_diffrn_ambient_temperature 100.0(10)
_diffrn_measured_fraction_theta_full 0.984
_diffrn_measured_fraction_theta_max 0.984
_diffrn_measurement_device_type 'Bruker APEX DUO CCD'
_diffrn_measurement_method '\f and \w scans'
_diffrn_radiation_monochromator graphite
_diffrn_radiation_source 'fine-focus sealed tube'
_diffrn_radiation_type MoK\a
_diffrn_radiation_wavelength 0.71073
_diffrn_reflns_av_R_equivalents 0.0152
_diffrn_reflns_av_sigmaI/netI 0.0148
_diffrn_reflns_limit_h_max 11
_diffrn_reflns_limit_h_min -12
_diffrn_reflns_limit_k_max 14
_diffrn_reflns_limit_k_min -14
_diffrn_reflns_limit_l_max 16
_diffrn_reflns_limit_l_min -16
_diffrn_reflns_number 21676
_diffrn_reflns_theta_full 32.63
_diffrn_reflns_theta_max 32.63
_diffrn_reflns_theta_min 1.90
_diffrn_standards_number 0
_exptl_absorpt_coefficient_mu 1.970
_exptl_absorpt_correction_T_max 0.7632
_exptl_absorpt_correction_T_min 0.5793
_exptl_absorpt_correction_type multi-scan
_exptl_absorpt_process_details '(<i>SADABS</i>; Bruker, 2009)'
_exptl_crystal_colour colourless
_exptl_crystal_density_diffrn 1.791
_exptl_crystal_density_method 'not measured'
_exptl_crystal_description block
_exptl_crystal_F_000 440
_exptl_crystal_size_max 0.31
_exptl_crystal_size_mid 0.24
_exptl_crystal_size_min 0.14
_refine_diff_density_max 0.490
_refine_diff_density_min -0.924
_refine_ls_extinction_method none
_refine_ls_goodness_of_fit_ref 1.098
_refine_ls_hydrogen_treatment mixed
_refine_ls_matrix_type full
_refine_ls_number_parameters 223
_refine_ls_number_reflns 5934
_refine_ls_number_restraints 0
_refine_ls_restrained_S_all 1.098
_refine_ls_R_factor_all 0.0151
_refine_ls_R_factor_gt 0.0147
_refine_ls_shift/su_max 0.002
_refine_ls_shift/su_mean 0.000
_refine_ls_structure_factor_coef Fsqd
_refine_ls_weighting_details 'calc w=1/[\s^2^(Fo^2^)+(0.0171P)^2^+0.3086P] where P=(Fo^2^+2Fc^2^)/3'
_refine_ls_weighting_scheme calc
_refine_ls_wR_factor_gt 0.0380
_refine_ls_wR_factor_ref 0.0382
_reflns_number_gt 5827
_reflns_number_total 5934
_reflns_threshold_expression I>2\s(I)
_cod_data_source_file hb6752.cif
_cod_data_source_block I
_cod_database_code 2234657
_cod_database_fobs_code 2234657

loop_
_symmetry_equiv_pos_as_xyz
'x, y, z'
'-x, -y, -z'

loop_
_atom_site_type_symbol
_atom_site_label
_atom_site_fract_x
_atom_site_fract_y
_atom_site_fract_z
_atom_site_U_iso_or_equiv
_atom_site_adp_type
_atom_site_calc_flag
_atom_site_refinement_flags
_atom_site_occupancy
_atom_site_symmetry_multiplicity
I I1 -0.382668(7) 0.637377(7) 0.141512(5) 0.01603(2) Uani d . 1 1
O O1 0.55901(10) 1.17479(8) 0.31744(7) 0.01765(13) Uani d . 1 1
O O2 0.46348(10) 1.25049(8) 0.50897(7) 0.01713(13) Uani d . 1 1
O O3 0.29674(10) 1.04776(7) 0.09582(6) 0.01498(12) Uani d . 1 1
O O4 0.26687(9) 0.80305(7) 0.05704(6) 0.01300(12) Uani d . 1 1
O O5 -0.09851(11) 0.94656(9) 0.12543(7) 0.01876(14) Uani d . 1 1
N N1 0.13027(10) 0.84350(8) 0.29530(7) 0.01084(12) Uani d . 1 1
N N2 0.13613(11) 0.87602(9) 0.42137(7) 0.01341(13) Uani d . 1 1
N N3 0.25260(11) 0.99050(9) 0.46809(7) 0.01367(14) Uani d . 1 1
C C1 0.11822(13) 0.50289(10) 0.15751(9) 0.01454(15) Uani d . 1 1
H H1A 0.1649 0.5371 0.0942 0.017 Uiso calc R 1 1
C C2 0.15365(14) 0.37227(10) 0.17255(10) 0.01754(17) Uani d . 1 1
H H2A 0.2246 0.3202 0.1202 0.021 Uiso calc R 1 1
C C3 0.08244(14) 0.31994(10) 0.26621(10) 0.01701(17) Uani d . 1 1
H H3A 0.1065 0.2332 0.2771 0.020 Uiso calc R 1 1
C C4 -0.02472(14) 0.39767(10) 0.34358(9) 0.01666(17) Uani d . 1 1
H H4A -0.0740 0.3616 0.4051 0.020 Uiso calc R 1 1
C C5 -0.05871(13) 0.52943(10) 0.32951(9) 0.01423(15) Uani d . 1 1
H H5A -0.1295 0.5814 0.3822 0.017 Uiso calc R 1 1
C C6 0.01325(11) 0.58325(9) 0.23655(8) 0.01099(14) Uani d . 1 1
C C7 -0.00868(11) 0.72960(9) 0.22038(8) 0.01059(13) Uani d . 1 1
H H7A 0.0028 0.7236 0.1322 0.013 Uiso calc R 1 1
C C8 -0.17309(12) 0.78729(9) 0.25651(8) 0.01215(14) Uani d . 1 1
H H8A -0.1878 0.7938 0.3444 0.015 Uiso calc R 1 1
C C9 -0.16977(13) 0.93812(10) 0.23842(9) 0.01566(16) Uani d . 1 1
H H9A -0.2837 0.9592 0.2369 0.019 Uiso calc R 1 1
H H9B -0.1044 1.0111 0.3085 0.019 Uiso calc R 1 1
C C10 0.24390(12) 0.94051(9) 0.26041(8) 0.01084(14) Uani d . 1 1
C C11 0.32129(12) 1.03422(9) 0.37215(8) 0.01193(14) Uani d . 1 1
C C12 0.27066(11) 0.93847(9) 0.12878(8) 0.01094(14) Uani d . 1 1
C C13 0.30152(14) 0.78729(11) -0.07305(8) 0.01628(16) Uani d . 1 1
H H13A 0.2970 0.6859 -0.1166 0.024 Uiso calc R 1 1
H H13B 0.4116 0.8397 -0.0761 0.024 Uiso calc R 1 1
H H13C 0.2187 0.8259 -0.1119 0.024 Uiso calc R 1 1
C C14 0.46100(12) 1.15881(10) 0.39366(8) 0.01275(14) Uani d . 1 1
C C15 0.60447(14) 1.36969(11) 0.54233(10) 0.01921(18) Uani d . 1 1
H H15A 0.5865 1.4391 0.6191 0.029 Uiso calc R 1 1
H H15B 0.6140 1.4164 0.4772 0.029 Uiso calc R 1 1
H H15C 0.7063 1.3326 0.5527 0.029 Uiso calc R 1 1
H H1O5 -0.166(3) 0.934(2) 0.0748(18) 0.032(5) Uiso d . 1 1

loop_
_atom_site_aniso_label
_atom_site_aniso_U_11
_atom_site_aniso_U_22
_atom_site_aniso_U_33
_atom_site_aniso_U_12
_atom_site_aniso_U_13
_atom_site_aniso_U_23
I1 0.01068(3) 0.01859(3) 0.01613(3) 0.00087(2) -0.00104(2) 0.00174(2)
O1 0.0165(3) 0.0192(3) 0.0152(3) -0.0009(3) 0.0032(3) 0.0036(2)
O2 0.0163(3) 0.0158(3) 0.0135(3) -0.0035(3) 0.0017(2) -0.0018(2)
O3 0.0186(3) 0.0131(3) 0.0134(3) 0.0007(2) 0.0005(2) 0.0052(2)
O4 0.0170(3) 0.0114(3) 0.0099(3) 0.0024(2) 0.0029(2) 0.0018(2)
O5 0.0203(4) 0.0221(3) 0.0174(3) 0.0057(3) 0.0010(3) 0.0101(3)
N1 0.0121(3) 0.0110(3) 0.0088(3) 0.0010(2) 0.0003(2) 0.0024(2)
N2 0.0157(4) 0.0143(3) 0.0089(3) 0.0004(3) 0.0004(3) 0.0024(2)
N3 0.0148(4) 0.0140(3) 0.0108(3) 0.0000(3) 0.0007(3) 0.0024(2)
C1 0.0162(4) 0.0122(3) 0.0152(4) 0.0034(3) 0.0042(3) 0.0033(3)
C2 0.0192(4) 0.0130(4) 0.0205(4) 0.0052(3) 0.0041(3) 0.0033(3)
C3 0.0191(4) 0.0117(3) 0.0202(4) 0.0019(3) -0.0010(3) 0.0051(3)
C4 0.0205(4) 0.0150(4) 0.0151(4) 0.0012(3) 0.0009(3) 0.0064(3)
C5 0.0159(4) 0.0141(3) 0.0130(3) 0.0023(3) 0.0024(3) 0.0044(3)
C6 0.0111(4) 0.0102(3) 0.0107(3) 0.0009(3) 0.0001(3) 0.0021(3)
C7 0.0104(3) 0.0103(3) 0.0099(3) 0.0009(3) 0.0001(3) 0.0017(3)
C8 0.0117(4) 0.0123(3) 0.0114(3) 0.0022(3) 0.0005(3) 0.0017(3)
C9 0.0172(4) 0.0133(3) 0.0172(4) 0.0052(3) 0.0023(3) 0.0041(3)
C10 0.0118(4) 0.0108(3) 0.0098(3) 0.0017(3) 0.0007(3) 0.0029(3)
C11 0.0124(4) 0.0117(3) 0.0103(3) 0.0009(3) 0.0005(3) 0.0017(3)
C12 0.0102(3) 0.0122(3) 0.0095(3) 0.0011(3) 0.0003(3) 0.0022(3)
C13 0.0218(5) 0.0167(4) 0.0094(3) 0.0030(3) 0.0033(3) 0.0020(3)
C14 0.0126(4) 0.0123(3) 0.0120(3) 0.0010(3) -0.0006(3) 0.0020(3)
C15 0.0171(4) 0.0160(4) 0.0197(4) -0.0040(3) -0.0024(3) 0.0013(3)

loop_
_atom_type_symbol
_atom_type_description
_atom_type_scat_dispersion_real
_atom_type_scat_dispersion_imag
_atom_type_scat_source
C C 0.0033 0.0016 'International Tables Vol C Tables 4.2.6.8 and 6.1.1.4'
H H 0.0000 0.0000 'International Tables Vol C Tables 4.2.6.8 and 6.1.1.4'
N N 0.0061 0.0033 'International Tables Vol C Tables 4.2.6.8 and 6.1.1.4'
O O 0.0106 0.0060 'International Tables Vol C Tables 4.2.6.8 and 6.1.1.4'
I I -0.4742 1.8119 'International Tables Vol C Tables 4.2.6.8 and 6.1.1.4'

loop_
_geom_angle_atom_site_label_1
_geom_angle_atom_site_label_2
_geom_angle_atom_site_label_3
_geom_angle
C14 O2 C15 114.80(8)
C12 O4 C13 115.88(7)
C9 O5 H1O5 110.5(15)
N2 N1 C10 110.40(7)
N2 N1 C7 118.32(7)
C10 N1 C7 130.48(7)
N3 N2 N1 108.01(7)
N2 N3 C11 108.72(7)
C2 C1 C6 120.75(8)
C2 C1 H1A 119.6
C6 C1 H1A 119.6
C3 C2 C1 119.75(9)
C3 C2 H2A 120.1
C1 C2 H2A 120.1
C4 C3 C2 119.87(9)
C4 C3 H3A 120.1
C2 C3 H3A 120.1
C3 C4 C5 120.40(9)
C3 C4 H4A 119.8
C5 C4 H4A 119.8
C6 C5 C4 120.08(9)
C6 C5 H5A 120.0
C4 C5 H5A 120.0
C5 C6 C1 119.13(8)
C5 C6 C7 123.26(8)
C1 C6 C7 117.53(8)
N1 C7 C6 109.14(7)
N1 C7 C8 106.17(7)
C6 C7 C8 118.54(7)
N1 C7 H7A 107.5
C6 C7 H7A 107.5
C8 C7 H7A 107.5
C9 C8 C7 111.09(7)
C9 C8 I1 109.34(6)
C7 C8 I1 109.17(6)
C9 C8 H8A 109.1
C7 C8 H8A 109.1
I1 C8 H8A 109.1
O5 C9 C8 111.51(7)
O5 C9 H9A 109.3
C8 C9 H9A 109.3
O5 C9 H9B 109.3
C8 C9 H9B 109.3
H9A C9 H9B 108.0
N1 C10 C11 104.27(7)
N1 C10 C12 124.96(8)
C11 C10 C12 130.77(8)
N3 C11 C10 108.59(8)
N3 C11 C14 122.16(8)
C10 C11 C14 129.19(8)
O3 C12 O4 126.17(8)
O3 C12 C10 123.15(8)
O4 C12 C10 110.64(7)
O4 C13 H13A 109.5
O4 C13 H13B 109.5
H13A C13 H13B 109.5
O4 C13 H13C 109.5
H13A C13 H13C 109.5
H13B C13 H13C 109.5
O1 C14 O2 124.91(9)
O1 C14 C11 124.26(8)
O2 C14 C11 110.83(8)
O2 C15 H15A 109.5
O2 C15 H15B 109.5
H15A C15 H15B 109.5
O2 C15 H15C 109.5
H15A C15 H15C 109.5
H15B C15 H15C 109.5

loop_
_geom_bond_atom_site_label_1
_geom_bond_atom_site_label_2
_geom_bond_distance
I1 C8 2.1649(9)
O1 C14 1.2059(11)
O2 C14 1.3414(11)
O2 C15 1.4491(12)
O3 C12 1.2091(11)
O4 C12 1.3264(10)
O4 C13 1.4602(11)
O5 C9 1.4227(12)
O5 H1O5 0.74(2)
N1 N2 1.3534(10)
N1 C10 1.3588(11)
N1 C7 1.4904(12)
N2 N3 1.3091(11)
N3 C11 1.3646(11)
C1 C2 1.3923(13)
C1 C6 1.3991(12)
C1 H1A 0.9300
C2 C3 1.3913(14)
C2 H2A 0.9300
C3 C4 1.3907(14)
C3 H3A 0.9300
C4 C5 1.3953(13)
C4 H4A 0.9300
C5 C6 1.3942(12)
C5 H5A 0.9300
C6 C7 1.5148(12)
C7 C8 1.5347(13)
C7 H7A 0.9800
C8 C9 1.5283(13)
C8 H8A 0.9800
C9 H9A 0.9700
C9 H9B 0.9700
C10 C11 1.3842(12)
C10 C12 1.4902(12)
C11 C14 1.4811(13)
C13 H13A 0.9600
C13 H13B 0.9600
C13 H13C 0.9600
C15 H15A 0.9600
C15 H15B 0.9600
C15 H15C 0.9600

loop_
_geom_hbond_atom_site_label_D
_geom_hbond_atom_site_label_H
_geom_hbond_atom_site_label_A
_geom_hbond_site_symmetry_A
_geom_hbond_distance_DH
_geom_hbond_distance_HA
_geom_hbond_distance_DA
_geom_hbond_angle_DHA
_geom_hbond_publ_flag
O5 H1O5 O3 2_575 0.74(2) 2.22(2) 2.9213(11) 159(2) yes
C9 H9A O1 1_455 0.97 2.57 3.3595(13) 139 yes
C13 H13B O3 2_675 0.96 2.48 3.4375(14) 174 yes
C13 H13C O5 2_575 0.96 2.58 3.4247(14) 147 yes
C15 H15C N2 2_676 0.96 2.62 3.4903(14) 151 yes

loop_
_geom_torsion_atom_site_label_1
_geom_torsion_atom_site_label_2
_geom_torsion_atom_site_label_3
_geom_torsion_atom_site_label_4
_geom_torsion
C10 N1 N2 N3 -0.86(10)
C7 N1 N2 N3 -171.70(8)
N1 N2 N3 C11 0.91(10)
C6 C1 C2 C3 0.76(16)
C1 C2 C3 C4 0.53(16)
C2 C3 C4 C5 -1.28(16)
C3 C4 C5 C6 0.75(15)
C4 C5 C6 C1 0.53(14)
C4 C5 C6 C7 -176.10(9)
C2 C1 C6 C5 -1.29(15)
C2 C1 C6 C7 175.54(9)
N2 N1 C7 C6 -66.54(10)
C10 N1 C7 C6 124.78(9)
N2 N1 C7 C8 62.31(9)
C10 N1 C7 C8 -106.37(10)
C5 C6 C7 N1 90.62(10)
C1 C6 C7 N1 -86.06(10)
C5 C6 C7 C8 -31.01(13)
C1 C6 C7 C8 152.31(8)
N1 C7 C8 C9 54.79(9)
C6 C7 C8 C9 177.90(8)
N1 C7 C8 I1 175.44(5)
C6 C7 C8 I1 -61.45(9)
C7 C8 C9 O5 41.77(11)
I1 C8 C9 O5 -78.79(9)
N2 N1 C10 C11 0.45(10)
C7 N1 C10 C11 169.83(9)
N2 N1 C10 C12 -179.45(8)
C7 N1 C10 C12 -10.07(15)
N2 N3 C11 C10 -0.64(11)
N2 N3 C11 C14 -178.05(8)
N1 C10 C11 N3 0.11(10)
C12 C10 C11 N3 180.00(9)
N1 C10 C11 C14 177.28(9)
C12 C10 C11 C14 -2.83(17)
C13 O4 C12 O3 1.45(14)
C13 O4 C12 C10 -176.52(8)
N1 C10 C12 O3 140.62(10)
C11 C10 C12 O3 -39.26(16)
N1 C10 C12 O4 -41.34(12)
C11 C10 C12 O4 138.79(10)
C15 O2 C14 O1 -4.72(14)
C15 O2 C14 C11 175.14(8)
N3 C11 C14 O1 156.03(10)
C10 C11 C14 O1 -20.80(16)
N3 C11 C14 O2 -23.83(13)
C10 C11 C14 O2 159.34(9)
